data_7021746
loop_
_publ_author_name
'Rajakannu, Palanisamy'
'Elumalai, Palani'
'Shankar, Bhaskaran'
'Hussain, Firasat'
'Sathiyendiran, Malaichamy'

_publ_section_title
;
 Rhenium(i) based metallocalix[4]arenes decorated with free functionalized
 benzimidazolyl units.
;
_journal_issue 32
_journal_name_full 'Dalton transactions (Cambridge, England : 2003)'
_journal_page_first 11359
_journal_page_last 11362
_journal_paper_doi 10.1039/c3dt51096d
_journal_volume 42
_journal_year 2013
_chemical_formula_moiety 'C57 H38 N6 O12 Re2 S3'
_chemical_formula_sum 'C57 H38 N6 O12 Re2 S3'
_chemical_formula_weight 1467.57
_space_group_IT_number 14
_symmetry_cell_setting monoclinic
_symmetry_space_group_name_Hall '-P 2ybc'
_symmetry_space_group_name_H-M 'P 1 21/c 1'
_atom_sites_solution_hydrogens geom
_atom_sites_solution_primary direct
_atom_sites_solution_secondary difmap
_audit_creation_method SHELXL-97
_audit_update_record
;
2013-06-01 # Formatted by publCIF
;
_cell_angle_alpha 90.00
_cell_angle_beta 110.725(12)
_cell_angle_gamma 90.00
_cell_formula_units_Z 4
_cell_length_a 23.346(3)
_cell_length_b 13.6127(9)
_cell_length_c 18.1764(16)
_cell_measurement_reflns_used 12234
_cell_measurement_temperature 295(2)
_cell_measurement_theta_max 28.28
_cell_measurement_theta_min 2.83
_cell_volume 5402.7(10)
_computing_cell_refinement 'CrysAlis PRO (Oxford Diffraction, 2007)'
_computing_data_collection 'CrysAlis PRO (Oxford Diffraction, 2007)'
_computing_data_reduction 'CrysAlis PRO (Oxford Diffraction, 2007)'
_computing_molecular_graphics 'PLATON (Spek, 2009)'
_computing_publication_material 'SHELXL-97 (Sheldrick, 2008)'
_computing_structure_refinement 'SHELXL-97 (Sheldrick, 2008)'
_computing_structure_solution 'SHELXS97 (Sheldrick, 2008)'
_diffrn_ambient_temperature 295(2)
_diffrn_detector_area_resol_mean 15.9853
_diffrn_measured_fraction_theta_full 0.991
_diffrn_measured_fraction_theta_max 0.991
_diffrn_measurement_device_type 'Oxford Diffraction Xcalibur Sapphire3'
_diffrn_measurement_method \w
_diffrn_radiation_monochromator graphite
_diffrn_radiation_source 'fine-focus sealed tube'
_diffrn_radiation_type MoK\a
_diffrn_radiation_wavelength 0.71073
_diffrn_reflns_av_R_equivalents 0.0736
_diffrn_reflns_av_unetI/netI 0.0865
_diffrn_reflns_limit_h_max 32
_diffrn_reflns_limit_h_min -31
_diffrn_reflns_limit_k_max 18
_diffrn_reflns_limit_k_min -18
_diffrn_reflns_limit_l_max 25
_diffrn_reflns_limit_l_min -23
_diffrn_reflns_number 59145
_diffrn_reflns_theta_full 28.28
_diffrn_reflns_theta_max 28.28
_diffrn_reflns_theta_min 2.83
_diffrn_standards_decay_% 0
_diffrn_standards_interval_count 0
_diffrn_standards_interval_time 0
_diffrn_standards_number 0
_exptl_absorpt_coefficient_mu 4.663
_exptl_absorpt_correction_T_max 0.56
_exptl_absorpt_correction_T_min 0.28
_exptl_absorpt_correction_type multi-scan
_exptl_absorpt_process_details '(CrysAlis RED; Oxford Diffraction, 2007)'
_exptl_crystal_colour yellow
_exptl_crystal_density_diffrn 1.804
_exptl_crystal_density_method 'not measured'
_exptl_crystal_description needle
_exptl_crystal_F_000 2863
_exptl_crystal_size_max 0.21
_exptl_crystal_size_mid 0.12
_exptl_crystal_size_min 0.09
_refine_diff_density_max 4.856
_refine_diff_density_min -1.215
_refine_diff_density_rms 0.190
_refine_ls_extinction_method none
_refine_ls_goodness_of_fit_ref 1.154
_refine_ls_hydrogen_treatment constr
_refine_ls_matrix_type full
_refine_ls_number_parameters 718
_refine_ls_number_reflns 13288
_refine_ls_number_restraints 131
_refine_ls_restrained_S_all 1.156
_refine_ls_R_factor_all 0.1563
_refine_ls_R_factor_gt 0.1023
_refine_ls_shift/su_max 0.000
_refine_ls_shift/su_mean 0.000
_refine_ls_structure_factor_coef Fsqd
_refine_ls_weighting_details 'calc w=1/[\s^2^(Fo^2^)+(0.0821P)^2^+40.0122P] where P=(Fo^2^+2Fc^2^)/3'
_refine_ls_weighting_scheme calc
_refine_ls_wR_factor_gt 0.2030
_refine_ls_wR_factor_ref 0.2268
_reflns_number_gt 8954
_reflns_number_total 13288
_reflns_threshold_expression >2sigma(I)
_cod_data_source_file c3dt51096d.txt
_cod_data_source_block shelxl
_cod_original_cell_volume 5402.8(8)
_cod_original_sg_symbol_H-M P21/c
_cod_database_code 7021746

loop_
_symmetry_equiv_pos_as_xyz
'x, y, z'
'-x, y+1/2, -z+1/2'
'-x, -y, -z'
'x, -y-1/2, z-1/2'

loop_
_atom_site_label
_atom_site_type_symbol
_atom_site_fract_x
_atom_site_fract_y
_atom_site_fract_z
_atom_site_U_iso_or_equiv
_atom_site_adp_type
_atom_site_occupancy
_atom_site_symmetry_multiplicity
_atom_site_calc_flag
_atom_site_refinement_flags
C1 C -0.0587(8) 0.8478(11) 0.2995(8) 0.067(4) Uani 1 1 d .
C2 C -0.0849(6) 0.7907(11) 0.4241(8) 0.056(3) Uani 1 1 d .
C3 C -0.0949(7) 0.6673(12) 0.3079(8) 0.067(4) Uani 1 1 d .
C4 C 0.0596(6) 0.5847(9) 0.4425(6) 0.042(3) Uani 1 1 d .
C5 C 0.0959(5) 0.5179(9) 0.4926(7) 0.044(3) Uani 1 1 d .
C6 C 0.1446(6) 0.4795(9) 0.4742(7) 0.048(3) Uani 1 1 d .
C7 C 0.1560(6) 0.5120(9) 0.4005(7) 0.051(3) Uani 1 1 d .
C8 C 0.1198(6) 0.5841(9) 0.3533(7) 0.047(3) Uani 1 1 d .
C9 C 0.0725(5) 0.6197(8) 0.3715(6) 0.040(3) Uani 1 1 d .
C10 C 0.2287(10) 0.2622(12) 0.4363(11) 0.092(6) Uani 1 1 d .
C11 C 0.3052(8) 0.3116(12) 0.5736(12) 0.085(5) Uani 1 1 d .
C12 C 0.3254(8) 0.3667(13) 0.4492(10) 0.080(5) Uani 1 1 d .
C13 C 0.0986(6) 0.8663(8) 0.4211(7) 0.042(3) Uani 1 1 d .
C14 C 0.1020(7) 0.8703(8) 0.3468(7) 0.053(3) Uani 1 1 d .
H14 H 0.0721 0.8417 0.3038 0.064 Uiso 1 1 calc R
C15 C 0.1493(8) 0.9162(10) 0.3392(8) 0.062(4) Uani 1 1 d .
H15 H 0.1517 0.9198 0.2893 0.075 Uiso 1 1 calc R
C16 C 0.1946(8) 0.9584(11) 0.3999(9) 0.072(4) Uani 1 1 d .
H16 H 0.2273 0.9882 0.3907 0.087 Uiso 1 1 calc R
C17 C 0.1931(7) 0.9581(10) 0.4774(8) 0.060(4) Uani 1 1 d .
H17 H 0.2231 0.9878 0.5198 0.072 Uiso 1 1 calc R
C18 C 0.1433(6) 0.9097(8) 0.4845(7) 0.043(3) Uani 1 1 d .
C19 C 0.0697(5) 0.8481(8) 0.5219(6) 0.036(2) Uani 1 1 d .
C20 C 0.0341(6) 0.8321(8) 0.5720(6) 0.050(2) Uani 1 1 d DU
C21 C 0.0209(6) 0.7377(10) 0.6016(6) 0.054(2) Uani 1 1 d DU
H21 H 0.0365 0.6761 0.5970 0.064 Uiso 1 1 calc R
C22 C -0.0221(7) 0.7628(12) 0.6395(8) 0.076(3) Uani 1 1 d DU
H22 H -0.0383 0.7147 0.6629 0.091 Uiso 1 1 calc R
C23 C -0.0386(7) 0.8606(12) 0.6401(8) 0.084(3) Uani 1 1 d DU
H23 H -0.0656 0.8848 0.6630 0.101 Uiso 1 1 calc R
C24 C 0.2993(6) 0.6126(8) 0.5004(7) 0.046(3) Uani 1 1 d .
C25 C 0.2938(7) 0.6294(10) 0.4226(8) 0.064(4) Uani 1 1 d .
H25 H 0.2808 0.5801 0.3849 0.077 Uiso 1 1 calc R
C26 C 0.3083(8) 0.7200(11) 0.4041(9) 0.073(5) Uani 1 1 d .
H26 H 0.3053 0.7327 0.3526 0.088 Uiso 1 1 calc R
C27 C 0.3272(8) 0.7943(11) 0.4591(8) 0.068(4) Uani 1 1 d .
H27 H 0.3364 0.8555 0.4433 0.081 Uiso 1 1 calc R
C28 C 0.3328(7) 0.7815(9) 0.5343(8) 0.061(4) Uani 1 1 d .
H28 H 0.3455 0.8321 0.5709 0.073 Uiso 1 1 calc R
C29 C 0.3187(6) 0.6894(9) 0.5549(7) 0.047(3) Uani 1 1 d .
C30 C 0.3038(6) 0.5562(9) 0.6143(7) 0.045(3) Uani 1 1 d .
C31 C 0.3034(6) 0.4867(9) 0.6792(7) 0.060(3) Uani 1 1 d DU
C32 C 0.2465(8) 0.4454(13) 0.6905(10) 0.100 Uiso 1 1 d DU
H32 H 0.2054 0.4548 0.6608 0.120 Uiso 1 1 calc R
C33 C 0.2754(8) 0.3859(12) 0.7624(9) 0.086(4) Uani 1 1 d DU
H33 H 0.2518 0.3495 0.7844 0.103 Uiso 1 1 calc R
C34 C 0.3386(8) 0.3865(13) 0.7955(10) 0.096(5) Uani 1 1 d DU
H34 H 0.3606 0.3525 0.8412 0.116 Uiso 1 1 calc R
C35 C 0.3363(6) 0.7015(9) 0.7021(7) 0.051(3) Uani 1 1 d .
H35A H 0.3806 0.7048 0.7253 0.061 Uiso 1 1 calc R
H35B H 0.3219 0.6628 0.7369 0.061 Uiso 1 1 calc R
C36 C 0.3112(6) 0.8028(8) 0.6973(6) 0.040(3) Uani 1 1 d .
C37 C 0.2473(6) 0.8199(8) 0.6665(6) 0.041(3) Uani 1 1 d .
C38 C 0.2041(6) 0.7330(9) 0.6413(8) 0.056(3) Uani 1 1 d .
H38A H 0.2231 0.6762 0.6712 0.084 Uiso 1 1 calc R
H38B H 0.1950 0.7204 0.5863 0.084 Uiso 1 1 calc R
H38C H 0.1669 0.7476 0.6502 0.084 Uiso 1 1 calc R
C39 C 0.2256(5) 0.9147(8) 0.6619(6) 0.040(3) Uani 1 1 d .
C40 C 0.1562(6) 0.9329(10) 0.6289(7) 0.052(3) Uani 1 1 d .
H40A H 0.1380 0.9013 0.6632 0.063 Uiso 1 1 calc R
H40B H 0.1489 1.0030 0.6302 0.063 Uiso 1 1 calc R
C41 C 0.2405(8) 1.1007(11) 0.6923(13) 0.108(8) Uani 1 1 d .
H41A H 0.2099 1.1004 0.7163 0.162 Uiso 1 1 calc R
H41B H 0.2228 1.1243 0.6392 0.162 Uiso 1 1 calc R
H41C H 0.2736 1.1428 0.7216 0.162 Uiso 1 1 calc R
C42 C 0.2653(6) 0.9930(9) 0.6917(7) 0.048(3) Uani 1 1 d .
C43 C 0.3279(6) 0.9777(9) 0.7237(7) 0.045(3) Uani 1 1 d .
C44 C 0.3510(6) 0.8820(9) 0.7277(7) 0.051(3) Uani 1 1 d .
C45 C 0.4192(6) 0.8648(11) 0.7675(10) 0.070(4) Uani 1 1 d .
H45A H 0.4261 0.7999 0.7894 0.106 Uiso 1 1 calc R
H45B H 0.4358 0.9122 0.8087 0.106 Uiso 1 1 calc R
H45C H 0.4390 0.8715 0.7296 0.106 Uiso 1 1 calc R
C46 C 0.3721(6) 1.0625(10) 0.7573(8) 0.057(3) Uani 1 1 d .
H46A H 0.3483 1.1225 0.7506 0.068 Uiso 1 1 calc R
H46B H 0.3919 1.0519 0.8134 0.068 Uiso 1 1 calc R
C47 C 0.4150(7) 1.0742(10) 0.6469(9) 0.064(4) Uani 1 1 d .
C48 C 0.3666(8) 1.0579(12) 0.5765(10) 0.075(4) Uani 1 1 d .
H48 H 0.3273 1.0457 0.5761 0.090 Uiso 1 1 calc R
C49 C 0.3779(10) 1.0601(13) 0.5104(11) 0.089(5) Uani 1 1 d .
H49 H 0.3459 1.0498 0.4630 0.107 Uiso 1 1 calc R
C50 C 0.4372(12) 1.0776(17) 0.5095(13) 0.109(7) Uani 1 1 d .
H50 H 0.4435 1.0798 0.4619 0.131 Uiso 1 1 calc R
C51 C 0.4851(10) 1.0913(17) 0.5781(14) 0.110(7) Uani 1 1 d .
H51 H 0.5244 1.1006 0.5776 0.132 Uiso 1 1 calc R
C52 C 0.4749(8) 1.0912(14) 0.6478(12) 0.084(5) Uani 1 1 d .
C53 C 0.4793(7) 1.1024(11) 0.7676(11) 0.072(4) Uani 1 1 d .
C54 C 0.5026(7) 1.1155(12) 0.8524(11) 0.104(4) Uani 1 1 d DU
C55 C 0.4917(7) 1.2051(15) 0.8946(9) 0.103(4) Uani 1 1 d DU
H55 H 0.4717 1.2635 0.8743 0.124 Uiso 1 1 calc R
C56 C 0.5217(10) 1.174(2) 0.9771(11) 0.135(5) Uani 1 1 d DU
H56 H 0.5192 1.2124 1.0181 0.162 Uiso 1 1 calc R
C57 C 0.5549(11) 1.0830(19) 0.9929(12) 0.144(5) Uani 1 1 d DU
H57 H 0.5757 1.0576 1.0427 0.173 Uiso 1 1 calc R
N1 N 0.0540(4) 0.8263(7) 0.4473(5) 0.040(2) Uani 1 1 d .
N2 N 0.2895(5) 0.5288(7) 0.5388(5) 0.045(2) Uani 1 1 d .
N3 N 0.3193(5) 0.6505(7) 0.6253(6) 0.048(2) Uani 1 1 d .
N4 N 0.1246(5) 0.8970(7) 0.5475(5) 0.042(2) Uani 1 1 d .
N5 N 0.4191(6) 1.0778(8) 0.7241(7) 0.058(3) Uani 1 1 d .
N6 N 0.5138(7) 1.1092(12) 0.7234(9) 0.092(5) Uani 1 1 d .
O1 O 0.0126(4) 0.6258(6) 0.4518(5) 0.049(2) Uani 1 1 d .
O2 O 0.0354(4) 0.6820(6) 0.3283(4) 0.046(2) Uani 1 1 d .
O3 O -0.0758(7) 0.9082(9) 0.2539(7) 0.103(4) Uani 1 1 d .
O4 O -0.1179(5) 0.8129(10) 0.4526(6) 0.083(3) Uani 1 1 d .
O5 O -0.1338(6) 0.6215(10) 0.2661(7) 0.096(4) Uani 1 1 d .
O6 O 0.1311(5) 0.6169(7) 0.2890(5) 0.070(3) Uani 1 1 d .
H6 H 0.1057 0.6589 0.2665 0.105 Uiso 1 1 calc R
O7 O 0.0872(5) 0.4912(8) 0.5605(5) 0.070(3) Uani 1 1 d .
H7 H 0.1128 0.4501 0.5838 0.104 Uiso 1 1 calc R
O8 O 0.1807(4) 0.4163(6) 0.5156(5) 0.052(2) Uani 1 1 d .
O9 O 0.2021(4) 0.4710(7) 0.3910(5) 0.055(2) Uani 1 1 d .
O10 O 0.3624(8) 0.3564(12) 0.4241(9) 0.133(6) Uani 1 1 d .
O11 O 0.3335(8) 0.2636(10) 0.6292(8) 0.120(6) Uani 1 1 d .
O12 O 0.2078(9) 0.1905(10) 0.4062(10) 0.156(7) Uani 1 1 d .
Re1 Re -0.02907(2) 0.74548(4) 0.37403(3) 0.04509(16) Uani 1 1 d .
Re2 Re 0.25990(3) 0.38386(4) 0.48531(3) 0.05659(19) Uani 1 1 d .
S1 S -0.0030(2) 0.9278(4) 0.5938(3) 0.0806(12) Uani 1 1 d DU
S2 S 0.3701(3) 0.4525(5) 0.7465(4) 0.121(2) Uani 1 1 d DU
S3 S 0.5504(4) 1.0291(7) 0.9075(5) 0.157(3) Uani 1 1 d DU

loop_
_atom_site_aniso_label
_atom_site_aniso_U_11
_atom_site_aniso_U_22
_atom_site_aniso_U_33
_atom_site_aniso_U_23
_atom_site_aniso_U_13
_atom_site_aniso_U_12
C1 0.088(12) 0.057(8) 0.042(7) 0.009(6) 0.008(8) 0.012(8)
C2 0.044(8) 0.075(9) 0.045(7) -0.007(6) 0.011(6) 0.016(7)
C3 0.064(10) 0.083(11) 0.049(8) -0.012(7) 0.012(8) -0.019(8)
C4 0.043(7) 0.049(7) 0.030(5) -0.005(5) 0.006(5) 0.002(6)
C5 0.039(7) 0.057(7) 0.038(6) 0.009(5) 0.014(5) 0.009(6)
C6 0.058(8) 0.037(6) 0.038(6) -0.002(5) 0.004(6) -0.004(6)
C7 0.056(9) 0.052(7) 0.039(6) -0.022(6) 0.010(6) -0.016(6)
C8 0.063(9) 0.043(6) 0.037(6) -0.002(5) 0.020(6) -0.002(6)
C9 0.038(7) 0.045(6) 0.034(6) -0.011(5) 0.007(5) -0.011(5)
C10 0.133(17) 0.052(9) 0.094(13) -0.028(9) 0.045(13) -0.001(10)
C11 0.085(13) 0.062(10) 0.112(14) -0.012(10) 0.041(11) 0.028(9)
C12 0.088(13) 0.084(11) 0.088(12) 0.003(9) 0.057(11) 0.024(9)
C13 0.053(8) 0.030(6) 0.044(6) 0.002(5) 0.020(6) 0.001(5)
C14 0.083(10) 0.038(6) 0.044(7) 0.000(5) 0.030(7) -0.008(6)
C15 0.087(12) 0.062(8) 0.051(8) 0.008(7) 0.040(8) -0.005(8)
C16 0.080(12) 0.070(10) 0.078(11) 0.022(8) 0.041(10) -0.014(9)
C17 0.063(10) 0.058(8) 0.060(8) -0.007(7) 0.024(7) -0.013(7)
C18 0.050(8) 0.032(6) 0.052(7) 0.003(5) 0.024(6) 0.006(5)
C19 0.036(6) 0.043(6) 0.025(5) -0.002(4) 0.004(5) 0.011(5)
C20 0.043(6) 0.074(5) 0.029(5) -0.005(5) 0.007(4) 0.000(5)
C21 0.045(6) 0.089(4) 0.024(5) 0.004(5) 0.009(4) -0.004(5)
C22 0.065(8) 0.129(6) 0.039(6) 0.003(7) 0.025(6) -0.003(7)
C23 0.069(8) 0.135(8) 0.056(7) -0.025(7) 0.030(6) 0.000(7)
C24 0.052(8) 0.040(6) 0.049(7) 0.005(5) 0.021(6) 0.007(6)
C25 0.094(12) 0.052(8) 0.051(8) 0.004(6) 0.032(8) 0.000(8)
C26 0.111(14) 0.069(9) 0.054(8) 0.016(7) 0.048(9) 0.006(9)
C27 0.103(13) 0.055(8) 0.057(8) 0.010(7) 0.043(9) 0.004(8)
C28 0.091(11) 0.042(7) 0.058(8) 0.004(6) 0.038(8) -0.004(7)
C29 0.056(8) 0.046(7) 0.041(6) -0.003(5) 0.020(6) -0.001(6)
C30 0.039(7) 0.054(7) 0.046(7) 0.004(6) 0.022(6) 0.008(6)
C31 0.091(7) 0.046(7) 0.057(6) 0.000(5) 0.043(5) 0.009(6)
C33 0.117(8) 0.081(10) 0.068(9) 0.038(8) 0.042(9) 0.027(9)
C34 0.118(8) 0.101(12) 0.061(9) 0.024(7) 0.022(8) 0.020(10)
C35 0.053(8) 0.050(7) 0.042(7) 0.003(6) 0.008(6) 0.000(6)
C36 0.047(7) 0.047(6) 0.022(5) -0.003(5) 0.007(5) 0.000(5)
C37 0.047(7) 0.047(7) 0.029(5) -0.003(5) 0.011(5) -0.009(6)
C38 0.050(8) 0.052(8) 0.059(8) 0.000(6) 0.009(7) -0.001(6)
C39 0.043(7) 0.046(6) 0.030(5) -0.004(5) 0.014(5) 0.001(5)
C40 0.050(8) 0.058(8) 0.042(7) -0.017(6) 0.007(6) -0.003(6)
C41 0.048(10) 0.062(10) 0.17(2) -0.017(11) -0.016(11) 0.025(8)
C42 0.043(8) 0.053(7) 0.048(7) -0.007(6) 0.015(6) 0.007(6)
C43 0.047(8) 0.046(7) 0.039(6) -0.010(5) 0.011(6) -0.004(6)
C44 0.057(8) 0.055(8) 0.035(6) 0.005(6) 0.008(6) -0.006(6)
C45 0.031(8) 0.076(10) 0.088(11) 0.003(8) 0.002(7) 0.003(7)
C46 0.042(8) 0.063(8) 0.065(8) -0.011(7) 0.017(7) -0.007(6)
C47 0.055(10) 0.052(8) 0.074(10) 0.008(7) 0.012(8) -0.001(7)
C48 0.062(11) 0.078(11) 0.079(11) -0.006(9) 0.019(9) -0.009(8)
C49 0.112(16) 0.085(12) 0.082(12) -0.001(10) 0.048(12) -0.012(11)
C50 0.122(19) 0.134(18) 0.083(14) 0.006(13) 0.052(15) -0.009(15)
C51 0.074(14) 0.15(2) 0.110(17) 0.009(15) 0.035(14) 0.007(13)
C52 0.067(12) 0.095(13) 0.098(14) -0.007(10) 0.039(11) -0.003(9)
C53 0.049(9) 0.064(9) 0.102(13) -0.017(9) 0.024(9) -0.008(7)
C54 0.052(8) 0.151(10) 0.103(7) -0.046(6) 0.021(7) -0.030(7)
C55 0.046(8) 0.191(10) 0.061(7) -0.062(7) 0.006(7) -0.026(7)
C56 0.091(12) 0.215(14) 0.081(7) -0.029(8) 0.007(9) -0.034(10)
C57 0.098(12) 0.200(14) 0.117(7) -0.004(8) 0.018(9) -0.045(10)
N1 0.039(6) 0.040(5) 0.032(5) 0.000(4) 0.003(4) 0.008(4)
N2 0.051(7) 0.043(5) 0.040(5) 0.002(4) 0.015(5) 0.001(5)
N3 0.057(7) 0.039(5) 0.049(6) -0.006(4) 0.020(5) 0.005(5)
N4 0.048(6) 0.043(5) 0.033(5) -0.001(4) 0.012(5) 0.001(5)
N5 0.061(8) 0.049(6) 0.063(7) -0.004(5) 0.020(6) -0.007(6)
N6 0.060(9) 0.136(14) 0.085(10) -0.024(9) 0.030(8) -0.011(9)
O1 0.054(6) 0.057(5) 0.040(4) 0.009(4) 0.020(4) 0.002(4)
O2 0.050(5) 0.050(5) 0.033(4) 0.005(4) 0.008(4) 0.002(4)
O3 0.153(13) 0.079(8) 0.063(7) 0.023(6) 0.021(8) 0.039(8)
O4 0.050(6) 0.133(10) 0.063(6) 0.002(7) 0.017(5) 0.031(6)
O5 0.075(8) 0.134(11) 0.072(7) -0.032(7) 0.015(7) -0.040(8)
O6 0.104(8) 0.072(6) 0.045(5) 0.002(5) 0.040(6) 0.009(6)
O7 0.070(7) 0.093(7) 0.053(5) 0.036(5) 0.030(5) 0.017(6)
O8 0.054(6) 0.044(5) 0.058(5) 0.005(4) 0.021(5) 0.009(4)
O9 0.058(6) 0.062(6) 0.045(5) -0.011(4) 0.019(4) 0.005(5)
O10 0.147(14) 0.161(14) 0.125(12) 0.028(10) 0.093(11) 0.066(11)
O11 0.168(15) 0.090(9) 0.104(10) 0.030(8) 0.051(10) 0.079(10)
O12 0.25(2) 0.055(8) 0.169(15) -0.047(9) 0.080(15) -0.030(10)
Re1 0.0440(3) 0.0519(3) 0.0325(2) 0.0002(2) 0.0050(2) 0.0022(2)
Re2 0.0714(4) 0.0394(3) 0.0628(3) -0.0063(2) 0.0285(3) 0.0120(3)
S1 0.074(3) 0.099(3) 0.076(3) -0.019(2) 0.036(2) 0.009(2)
S2 0.110(4) 0.131(5) 0.110(4) 0.038(4) 0.023(3) -0.002(4)
S3 0.132(6) 0.184(7) 0.139(5) -0.007(5) 0.026(5) -0.006(5)

loop_
_atom_type_symbol
_atom_type_description
_atom_type_scat_dispersion_real
_atom_type_scat_dispersion_imag
_atom_type_scat_source
C C 0.0030 0.0020 'International Tables Vol C Tables 4.2.6.8 and 6.1.1.4'
H H 0.0000 0.0000 'International Tables Vol C Tables 4.2.6.8 and 6.1.1.4'
N N 0.0060 0.0030 'International Tables Vol C Tables 4.2.6.8 and 6.1.1.4'
O O 0.0110 0.0060 'International Tables Vol C Tables 4.2.6.8 and 6.1.1.4'
Re Re -1.0180 7.2310 'International Tables Vol C Tables 4.2.6.8 and 6.1.1.4'
S S 0.1250 0.1230 'International Tables Vol C Tables 4.2.6.8 and 6.1.1.4'

loop_
_geom_angle_atom_site_label_1
_geom_angle_atom_site_label_2
_geom_angle_atom_site_label_3
_geom_angle
O3 C1 Re1 178.6(15)
O4 C2 Re1 177.2(14)
O5 C3 Re1 177.6(14)
O1 C4 C5 124.2(11)
O1 C4 C9 114.3(10)
C5 C4 C9 121.5(11)
C4 C5 O7 121.8(11)
C4 C5 C6 117.4(11)
O7 C5 C6 120.7(11)
O8 C6 C5 123.0(11)
O8 C6 C7 116.0(12)
C5 C6 C7 120.9(11)
O9 C7 C8 125.9(12)
O9 C7 C6 114.3(12)
C8 C7 C6 119.8(12)
C9 C8 O6 121.1(12)
C9 C8 C7 118.5(11)
O6 C8 C7 120.5(12)
O2 C9 C8 121.8(11)
O2 C9 C4 116.3(10)
C8 C9 C4 121.8(11)
O12 C10 Re2 178(2)
O11 C11 Re2 178.5(18)
O10 C12 Re2 176.6(18)
C14 C13 C18 120.7(11)
C14 C13 N1 130.9(12)
C18 C13 N1 108.3(10)
C15 C14 C13 117.5(13)
C15 C14 H14 121.2
C13 C14 H14 121.2
C14 C15 C16 123.8(13)
C14 C15 H15 118.1
C16 C15 H15 118.1
C15 C16 C17 121.2(13)
C15 C16 H16 119.4
C17 C16 H16 119.4
C18 C17 C16 114.3(13)
C18 C17 H17 122.9
C16 C17 H17 122.9
N4 C18 C17 131.6(12)
N4 C18 C13 105.8(10)
C17 C18 C13 122.5(11)
N1 C19 N4 110.3(10)
N1 C19 C20 127.3(11)
N4 C19 C20 122.3(9)
C19 C20 C21 127.1(10)
C19 C20 S1 119.2(9)
C21 C20 S1 113.4(9)
C22 C21 C20 103.9(12)
C22 C21 H21 128.1
C20 C21 H21 128.1
C23 C22 C21 118.1(13)
C23 C22 H22 120.9
C21 C22 H22 120.9
C22 C23 S1 109.7(11)
C22 C23 H23 125.1
S1 C23 H23 125.1
C25 C24 N2 132.0(12)
C25 C24 C29 119.1(11)
N2 C24 C29 108.9(10)
C26 C25 C24 117.4(13)
C26 C25 H25 121.3
C24 C25 H25 121.3
C25 C26 C27 122.2(13)
C25 C26 H26 118.9
C27 C26 H26 118.9
C28 C27 C26 122.4(14)
C28 C27 H27 118.8
C26 C27 H27 118.8
C27 C28 C29 116.6(13)
C27 C28 H28 121.7
C29 C28 H28 121.7
N3 C29 C28 132.4(11)
N3 C29 C24 105.3(10)
C28 C29 C24 122.3(11)
N3 C30 N2 112.2(10)
N3 C30 C31 124.1(11)
N2 C30 C31 123.6(11)
C30 C31 C32 125.6(11)
C30 C31 S2 118.9(10)
C32 C31 S2 115.5(10)
C33 C32 C31 100.1(13)
C33 C32 H32 130.0
C31 C32 H32 130.0
C34 C33 C32 117.6(15)
C34 C33 H33 121.2
C32 C33 H33 121.2
C33 C34 S2 112.7(12)
C33 C34 H34 123.6
S2 C34 H34 123.6
N3 C35 C36 114.2(9)
N3 C35 H35A 108.7
C36 C35 H35A 108.7
N3 C35 H35B 108.7
C36 C35 H35B 108.7
H35A C35 H35B 107.6
C44 C36 C37 119.2(11)
C44 C36 C35 119.7(11)
C37 C36 C35 121.0(11)
C39 C37 C36 119.5(11)
C39 C37 C38 121.3(11)
C36 C37 C38 119.1(11)
C37 C38 H38A 109.5
C37 C38 H38B 109.5
H38A C38 H38B 109.5
C37 C38 H38C 109.5
H38A C38 H38C 109.5
H38B C38 H38C 109.5
C37 C39 C42 120.9(11)
C37 C39 C40 119.4(11)
C42 C39 C40 119.6(10)
N4 C40 C39 114.8(10)
N4 C40 H40A 108.6
C39 C40 H40A 108.6
N4 C40 H40B 108.6
C39 C40 H40B 108.6
H40A C40 H40B 107.5
C42 C41 H41A 109.5
C42 C41 H41B 109.5
H41A C41 H41B 109.5
C42 C41 H41C 109.5
H41A C41 H41C 109.5
H41B C41 H41C 109.5
C43 C42 C39 120.5(11)
C43 C42 C41 118.2(12)
C39 C42 C41 121.3(12)
C42 C43 C44 119.4(11)
C42 C43 C46 121.2(11)
C44 C43 C46 119.3(12)
C43 C44 C36 120.3(12)
C43 C44 C45 119.2(12)
C36 C44 C45 120.5(12)
C44 C45 H45A 109.5
C44 C45 H45B 109.5
H45A C45 H45B 109.5
C44 C45 H45C 109.5
H45A C45 H45C 109.5
H45B C45 H45C 109.5
N5 C46 C43 116.6(11)
N5 C46 H46A 108.1
C43 C46 H46A 108.1
N5 C46 H46B 108.1
C43 C46 H46B 108.1
H46A C46 H46B 107.3
N5 C47 C48 133.2(15)
N5 C47 C52 105.8(14)
C48 C47 C52 121.0(16)
C49 C48 C47 118.3(17)
C49 C48 H48 120.9
C47 C48 H48 120.9
C48 C49 C50 122(2)
C48 C49 H49 119.1
C50 C49 H49 119.1
C51 C50 C49 120.4(19)
C51 C50 H50 119.8
C49 C50 H50 119.8
C50 C51 C52 119(2)
C50 C51 H51 120.3
C52 C51 H51 120.3
C51 C52 N6 130.9(18)
C51 C52 C47 119.1(19)
N6 C52 C47 110.0(16)
N6 C53 N5 112.5(15)
N6 C53 C54 123.6(15)
N5 C53 C54 123.9(15)
C53 C54 C55 124.8(14)
C53 C54 S3 117.7(12)
C55 C54 S3 117.2(14)
C56 C55 C54 100.3(18)
C56 C55 H55 129.8
C54 C55 H55 129.8
C57 C56 C55 119(2)
C57 C56 H56 120.6
C55 C56 H56 120.6
C56 C57 S3 109.8(19)
C56 C57 H57 125.1
S3 C57 H57 125.1
C19 N1 C13 107.2(10)
C19 N1 Re1 126.9(8)
C13 N1 Re1 125.9(7)
C30 N2 C24 105.0(10)
C30 N2 Re2 128.7(8)
C24 N2 Re2 126.3(7)
C30 N3 C29 108.5(10)
C30 N3 C35 124.3(10)
C29 N3 C35 127.2(10)
C18 N4 C19 108.2(9)
C18 N4 C40 126.7(11)
C19 N4 C40 125.0(9)
C47 N5 C53 106.3(13)
C47 N5 C46 129.3(12)
C53 N5 C46 124.3(12)
C53 N6 C52 105.3(14)
C4 O1 Re1 116.7(7)
C9 O2 Re1 116.7(7)
C8 O6 H6 109.5
C5 O7 H7 109.5
C6 O8 Re2 116.3(8)
C7 O9 Re2 117.3(8)
C1 Re1 C3 87.2(7)
C1 Re1 C2 88.1(6)
C3 Re1 C2 87.0(6)
C1 Re1 O2 98.5(5)
C3 Re1 O2 92.9(5)
C2 Re1 O2 173.4(5)
C1 Re1 O1 172.9(5)
C3 Re1 O1 93.9(5)
C2 Re1 O1 98.9(5)
O2 Re1 O1 74.5(3)
C1 Re1 N1 94.9(5)
C3 Re1 N1 174.0(5)
C2 Re1 N1 98.7(5)
O2 Re1 N1 81.3(3)
O1 Re1 N1 83.4(3)
C11 Re2 C12 87.2(7)
C11 Re2 C10 87.1(8)
C12 Re2 C10 87.3(8)
C11 Re2 O9 174.0(5)
C12 Re2 O9 98.7(6)
C10 Re2 O9 94.5(7)
C11 Re2 O8 99.5(6)
C12 Re2 O8 173.1(6)
C10 Re2 O8 94.4(7)
O9 Re2 O8 74.6(3)
C11 Re2 N2 95.7(6)
C12 Re2 N2 95.7(6)
C10 Re2 N2 176.0(7)
O9 Re2 N2 82.4(3)
O8 Re2 N2 82.4(3)
C23 S1 C20 94.9(7)
C34 S2 C31 94.1(8)
C54 S3 C57 93.2(12)

loop_
_geom_bond_atom_site_label_1
_geom_bond_atom_site_label_2
_geom_bond_distance
C1 O3 1.135(16)
C1 Re1 1.895(14)
C2 O4 1.111(15)
C2 Re1 1.935(14)
C3 O5 1.140(16)
C3 Re1 1.906(15)
C4 O1 1.294(14)
C4 C5 1.353(16)
C4 C9 1.503(16)
C5 O7 1.369(13)
C5 C6 1.394(17)
C6 O8 1.251(14)
C6 C7 1.520(17)
C7 O9 1.278(15)
C7 C8 1.379(18)
C8 C9 1.350(17)
C8 O6 1.361(14)
C9 O2 1.268(14)
C10 O12 1.141(19)
C10 Re2 1.899(16)
C11 O11 1.19(2)
C11 Re2 1.86(2)
C12 O10 1.120(18)
C12 Re2 1.879(16)
C13 C14 1.382(16)
C13 C18 1.383(17)
C13 N1 1.400(15)
C14 C15 1.317(19)
C14 H14 0.9300
C15 C16 1.36(2)
C15 H15 0.9300
C16 C17 1.422(19)
C16 H16 0.9300
C17 C18 1.382(18)
C17 H17 0.9300
C18 N4 1.372(14)
C19 N1 1.307(13)
C19 N4 1.372(15)
C19 C20 1.450(15)
C20 C21 1.468(14)
C20 S1 1.688(11)
C21 C22 1.446(14)
C21 H21 0.9300
C22 C23 1.388(15)
C22 H22 0.9300
C23 S1 1.651(13)
C23 H23 0.9300
C24 C25 1.392(17)
C24 N2 1.398(14)
C24 C29 1.401(16)
C25 C26 1.353(19)
C25 H25 0.9300
C26 C27 1.38(2)
C26 H26 0.9300
C27 C28 1.339(18)
C27 H27 0.9300
C28 C29 1.381(17)
C28 H28 0.9300
C29 N3 1.381(15)
C30 N3 1.329(15)
C30 N2 1.344(14)
C30 C31 1.515(16)
C31 C32 1.522(16)
C31 S2 1.669(13)
C32 C33 1.480(15)
C32 H32 0.9300
C33 C34 1.383(16)
C33 H33 0.9300
C34 S2 1.615(14)
C34 H34 0.9300
C35 N3 1.482(15)
C35 C36 1.490(17)
C35 H35A 0.9700
C35 H35B 0.9700
C36 C44 1.403(17)
C36 C37 1.414(17)
C37 C39 1.378(16)
C37 C38 1.517(17)
C38 H38A 0.9600
C38 H38B 0.9600
C38 H38C 0.9600
C39 C42 1.391(17)
C39 C40 1.535(17)
C40 N4 1.483(14)
C40 H40A 0.9700
C40 H40B 0.9700
C41 C42 1.577(18)
C41 H41A 0.9600
C41 H41B 0.9600
C41 H41C 0.9600
C42 C43 1.385(17)
C43 C44 1.402(17)
C43 C46 1.525(17)
C44 C45 1.517(18)
C45 H45A 0.9600
C45 H45B 0.9600
C45 H45C 0.9600
C46 N5 1.443(16)
C46 H46A 0.9700
C46 H46B 0.9700
C47 N5 1.374(18)
C47 C48 1.39(2)
C47 C52 1.41(2)
C48 C49 1.32(2)
C48 H48 0.9300
C49 C50 1.41(3)
C49 H49 0.9300
C50 C51 1.36(3)
C50 H50 0.9300
C51 C52 1.37(3)
C51 H51 0.9300
C52 N6 1.37(2)
C53 N6 1.33(2)
C53 N5 1.386(18)
C53 C54 1.45(2)
C54 C55 1.508(16)
C54 S3 1.685(15)
C55 C56 1.476(16)
C55 H55 0.9300
C56 C57 1.433(18)
C56 H56 0.9300
C57 S3 1.686(16)
C57 H57 0.9300
N1 Re1 2.218(9)
N2 Re2 2.201(10)
O1 Re1 2.151(8)
O2 Re1 2.142(8)
O6 H6 0.8200
O7 H7 0.8200
O8 Re2 2.154(8)
O9 Re2 2.129(9)

loop_
_geom_torsion_atom_site_label_1
_geom_torsion_atom_site_label_2
_geom_torsion_atom_site_label_3
_geom_torsion_atom_site_label_4
_geom_torsion
O1 C4 C5 O7 -3(2)
C9 C4 C5 O7 174.9(11)
O1 C4 C5 C6 179.4(11)
C9 C4 C5 C6 -2.7(18)
C4 C5 C6 O8 -179.0(12)
O7 C5 C6 O8 3.4(19)
C4 C5 C6 C7 0.1(18)
O7 C5 C6 C7 -177.5(11)
O8 C6 C7 O9 -0.9(15)
C5 C6 C7 O9 179.9(11)
O8 C6 C7 C8 -177.4(11)
C5 C6 C7 C8 3.4(17)
O9 C7 C8 C9 179.9(11)
C6 C7 C8 C9 -4.0(17)
O9 C7 C8 O6 1.1(19)
C6 C7 C8 O6 177.2(10)
O6 C8 C9 O2 2.8(18)
C7 C8 C9 O2 -175.9(11)
O6 C8 C9 C4 -179.7(10)
C7 C8 C9 C4 1.5(17)
O1 C4 C9 O2 -2.3(15)
C5 C4 C9 O2 179.6(11)
O1 C4 C9 C8 -179.9(11)
C5 C4 C9 C8 2.1(17)
C18 C13 C14 C15 0.4(19)
N1 C13 C14 C15 177.8(12)
C13 C14 C15 C16 1(2)
C14 C15 C16 C17 -2(3)
C15 C16 C17 C18 2(2)
C16 C17 C18 N4 -177.0(13)
C16 C17 C18 C13 -0.6(19)
C14 C13 C18 N4 176.8(11)
N1 C13 C18 N4 -1.1(12)
C14 C13 C18 C17 -0.4(18)
N1 C13 C18 C17 -178.3(11)
N1 C19 C20 C21 71.4(17)
N4 C19 C20 C21 -113.7(13)
N1 C19 C20 S1 -102.1(13)
N4 C19 C20 S1 72.9(13)
C19 C20 C21 C22 -172.9(12)
S1 C20 C21 C22 0.9(12)
C20 C21 C22 C23 -0.8(17)
C21 C22 C23 S1 0.4(19)
N2 C24 C25 C26 -178.5(14)
C29 C24 C25 C26 0(2)
C24 C25 C26 C27 -1(3)
C25 C26 C27 C28 0(3)
C26 C27 C28 C29 0(2)
C27 C28 C29 N3 179.8(15)
C27 C28 C29 C24 0(2)
C25 C24 C29 N3 179.9(12)
N2 C24 C29 N3 -0.9(14)
C25 C24 C29 C28 0(2)
N2 C24 C29 C28 179.1(12)
N3 C30 C31 C32 108.5(17)
N2 C30 C31 C32 -72.8(18)
N3 C30 C31 S2 -70.1(15)
N2 C30 C31 S2 108.6(13)
C30 C31 C32 C33 -179.0(13)
S2 C31 C32 C33 -0.3(17)
C31 C32 C33 C34 1(2)
C32 C33 C34 S2 -1(2)
N3 C35 C36 C44 -124.4(12)
N3 C35 C36 C37 59.3(15)
C44 C36 C37 C39 4.5(16)
C35 C36 C37 C39 -179.1(10)
C44 C36 C37 C38 -173.9(11)
C35 C36 C37 C38 2.4(16)
C36 C37 C39 C42 -4.1(16)
C38 C37 C39 C42 174.2(11)
C36 C37 C39 C40 -179.7(10)
C38 C37 C39 C40 -1.3(16)
C37 C39 C40 N4 -58.7(15)
C42 C39 C40 N4 125.7(12)
C37 C39 C42 C43 2.7(17)
C40 C39 C42 C43 178.3(11)
C37 C39 C42 C41 -175.5(14)
C40 C39 C42 C41 0.0(19)
C39 C42 C43 C44 -1.6(18)
C41 C42 C43 C44 176.7(14)
C39 C42 C43 C46 -179.3(11)
C41 C42 C43 C46 -1(2)
C42 C43 C44 C36 2.1(18)
C46 C43 C44 C36 179.8(11)
C42 C43 C44 C45 -176.1(12)
C46 C43 C44 C45 1.7(18)
C37 C36 C44 C43 -3.5(17)
C35 C36 C44 C43 -179.9(10)
C37 C36 C44 C45 174.6(11)
C35 C36 C44 C45 -1.8(17)
C42 C43 C46 N5 -123.1(13)
C44 C43 C46 N5 59.2(17)
N5 C47 C48 C49 179.4(16)
C52 C47 C48 C49 -1(2)
C47 C48 C49 C50 1(3)
C48 C49 C50 C51 1(3)
C49 C50 C51 C52 -2(4)
C50 C51 C52 N6 -175(2)
C50 C51 C52 C47 2(3)
N5 C47 C52 C51 179.6(17)
C48 C47 C52 C51 0(3)
N5 C47 C52 N6 -2.8(19)
C48 C47 C52 N6 177.5(15)
N6 C53 C54 C55 105(2)
N5 C53 C54 C55 -77(2)
N6 C53 C54 S3 -69(2)
N5 C53 C54 S3 108.6(16)
C53 C54 C55 C56 176.1(17)
S3 C54 C55 C56 -9.4(19)
C54 C55 C56 C57 6(3)
C55 C56 C57 S3 -1(3)
N4 C19 N1 C13 -3.0(12)
C20 C19 N1 C13 172.4(11)
N4 C19 N1 Re1 178.9(7)
C20 C19 N1 Re1 -5.6(16)
C14 C13 N1 C19 -175.1(12)
C18 C13 N1 C19 2.6(12)
C14 C13 N1 Re1 3.0(17)
C18 C13 N1 Re1 -179.3(7)
N3 C30 N2 C24 2.4(14)
C31 C30 N2 C24 -176.5(11)
N3 C30 N2 Re2 -179.4(8)
C31 C30 N2 Re2 1.7(17)
C25 C24 N2 C30 178.2(15)
C29 C24 N2 C30 -0.8(14)
C25 C24 N2 Re2 0(2)
C29 C24 N2 Re2 -179.1(8)
N2 C30 N3 C29 -3.1(14)
C31 C30 N3 C29 175.8(11)
N2 C30 N3 C35 179.0(11)
C31 C30 N3 C35 -2.1(19)
C28 C29 N3 C30 -177.7(15)
C24 C29 N3 C30 2.4(14)
C28 C29 N3 C35 0(2)
C24 C29 N3 C35 -179.8(12)
C36 C35 N3 C30 -139.6(12)
C36 C35 N3 C29 42.9(18)
C17 C18 N4 C19 176.2(13)
C13 C18 N4 C19 -0.7(12)
C17 C18 N4 C40 -1(2)
C13 C18 N4 C40 -178.3(11)
N1 C19 N4 C18 2.4(12)
C20 C19 N4 C18 -173.4(10)
N1 C19 N4 C40 -180.0(10)
C20 C19 N4 C40 4.3(17)
C39 C40 N4 C18 -45.8(16)
C39 C40 N4 C19 137.0(11)
C48 C47 N5 C53 -176.8(16)
C52 C47 N5 C53 3.6(16)
C48 C47 N5 C46 2(3)
C52 C47 N5 C46 -177.9(14)
N6 C53 N5 C47 -3.4(17)
C54 C53 N5 C47 178.8(14)
N6 C53 N5 C46 178.0(13)
C54 C53 N5 C46 0(2)
C43 C46 N5 C47 42(2)
C43 C46 N5 C53 -139.8(13)
N5 C53 N6 C52 1.6(19)
C54 C53 N6 C52 179.4(16)
C51 C52 N6 C53 178(2)
C47 C52 N6 C53 1(2)
C5 C4 O1 Re1 170.7(10)
C9 C4 O1 Re1 -7.3(12)
C8 C9 O2 Re1 -171.7(9)
C4 C9 O2 Re1 10.8(12)
C5 C6 O8 Re2 -171.2(9)
C7 C6 O8 Re2 9.7(13)
C8 C7 O9 Re2 167.8(9)
C6 C7 O9 Re2 -8.5(13)
O3 C1 Re1 C3 -81(72)
O3 C1 Re1 C2 -168(72)
O3 C1 Re1 O2 11(72)
O3 C1 Re1 O1 17(75)
O3 C1 Re1 N1 93(72)
O5 C3 Re1 C1 47(40)
O5 C3 Re1 C2 135(40)
O5 C3 Re1 O2 -51(40)
O5 C3 Re1 O1 -126(40)
O5 C3 Re1 N1 -63(42)
O4 C2 Re1 C1 125(25)
O4 C2 Re1 C3 38(25)
O4 C2 Re1 O2 -51(27)
O4 C2 Re1 O1 -55(25)
O4 C2 Re1 N1 -140(25)
C9 O2 Re1 C1 168.3(9)
C9 O2 Re1 C3 -104.1(9)
C9 O2 Re1 C2 -16(4)
C9 O2 Re1 O1 -10.9(7)
C9 O2 Re1 N1 74.6(8)
C4 O1 Re1 C1 3(4)
C4 O1 Re1 C3 101.5(9)
C4 O1 Re1 C2 -171.0(9)
C4 O1 Re1 O2 9.6(8)
C4 O1 Re1 N1 -73.2(8)
C19 N1 Re1 C1 121.8(10)
C13 N1 Re1 C1 -55.9(10)
C19 N1 Re1 C3 -128(5)
C13 N1 Re1 C3 54(5)
C19 N1 Re1 C2 33.0(10)
C13 N1 Re1 C2 -144.7(9)
C19 N1 Re1 O2 -140.3(9)
C13 N1 Re1 O2 42.0(8)
C19 N1 Re1 O1 -65.1(9)
C13 N1 Re1 O1 117.2(9)
O11 C11 Re2 C12 -91(65)
O11 C11 Re2 C10 -4(65)
O11 C11 Re2 O9 103(63)
O11 C11 Re2 O8 90(65)
O11 C11 Re2 N2 174(100)
O10 C12 Re2 C11 147(29)
O10 C12 Re2 C10 60(29)
O10 C12 Re2 O9 -34(29)
O10 C12 Re2 O8 -44(32)
O10 C12 Re2 N2 -117(29)
O12 C10 Re2 C11 128(43)
O12 C10 Re2 C12 -144(43)
O12 C10 Re2 O9 -46(43)
O12 C10 Re2 O8 29(43)
O12 C10 Re2 N2 -7(51)
C7 O9 Re2 C11 -3(6)
C7 O9 Re2 C12 -168.6(10)
C7 O9 Re2 C10 103.5(10)
C7 O9 Re2 O8 10.1(8)
C7 O9 Re2 N2 -74.0(8)
C6 O8 Re2 C11 168.1(10)
C6 O8 Re2 C12 0(5)
C6 O8 Re2 C10 -104.1(10)
C6 O8 Re2 O9 -10.6(8)
C6 O8 Re2 N2 73.5(8)
C30 N2 Re2 C11 -32.4(12)
C24 N2 Re2 C11 145.5(11)
C30 N2 Re2 C12 -120.1(11)
C24 N2 Re2 C12 57.8(11)
C30 N2 Re2 C10 103(9)
C24 N2 Re2 C10 -79(9)
C30 N2 Re2 O9 141.9(11)
C24 N2 Re2 O9 -40.2(10)
C30 N2 Re2 O8 66.5(10)
C24 N2 Re2 O8 -115.6(10)
C22 C23 S1 C20 0.1(13)
C19 C20 S1 C23 173.7(10)
C21 C20 S1 C23 -0.6(11)
C33 C34 S2 C31 0.9(16)
C30 C31 S2 C34 178.5(11)
C32 C31 S2 C34 -0.3(14)
C53 C54 S3 C57 -176.6(16)
C55 C54 S3 C57 8.6(17)
C56 C57 S3 C54 -4(2)
